data_4077814
loop_
_publ_author_name
'Wang, Shaowu'
'Yang, Qingchuan'
'Mak, Thomas C. W.'
'Xie, Zuowei'

_publ_section_title
;
 Cyclopentadienyl vs Indenyl Substituents. Organolanthanide Complexes and
 Biscarborane Compounds Derived from a Versatile Ligand,
 Me2Si(C9H7)(C2B10H11)
;
_journal_issue 22
_journal_name_full Organometallics
_journal_page_first 4478
_journal_paper_doi 10.1021/om990453g
_journal_volume 18
_journal_year 1999
_chemical_formula_sum 'C50 H92 B20 Na Nd O6 Si2'
_chemical_formula_weight 1228.85
_chemical_name_systematic
; 
 ? 
;
_space_group_IT_number 15
_symmetry_cell_setting monoclinic
_symmetry_space_group_name_Hall '-C 2yc'
_symmetry_space_group_name_H-M 'C 1 2/c 1'
_atom_sites_solution_hydrogens geom
_atom_sites_solution_primary direct
_atom_sites_solution_secondary difmap
_audit_creation_method SHELXL-97
_cell_angle_alpha 90.00
_cell_angle_beta 109.720(3)
_cell_angle_gamma 90.00
_cell_formula_units_Z 4
_cell_length_a 31.167(2)
_cell_length_b 10.9950(6)
_cell_length_c 20.8290(12)
_cell_measurement_temperature 293(2)
_cell_volume 6719.1(7)
_computing_structure_refinement 'SHELXL-97 (Sheldrick, 1997)'
_computing_structure_solution 'SHELXS-97 (Sheldrick, 1990)'
_diffrn_ambient_temperature 293(2)
_diffrn_measured_fraction_theta_full 0.956
_diffrn_measured_fraction_theta_max 0.956
_diffrn_measurement_device_type 'IP Rigaku'
_diffrn_radiation_monochromator graphite
_diffrn_radiation_source 'fine-focus sealed tube'
_diffrn_radiation_type MoK\a
_diffrn_radiation_wavelength 0.71073
_diffrn_reflns_av_R_equivalents 0.0673
_diffrn_reflns_av_sigmaI/netI 0.0735
_diffrn_reflns_limit_h_max 31
_diffrn_reflns_limit_h_min -33
_diffrn_reflns_limit_k_max 11
_diffrn_reflns_limit_k_min 0
_diffrn_reflns_limit_l_max 22
_diffrn_reflns_limit_l_min 0
_diffrn_reflns_number 7468
_diffrn_reflns_theta_full 24.50
_diffrn_reflns_theta_max 24.50
_diffrn_reflns_theta_min 2.12
_exptl_absorpt_coefficient_mu 0.857
_exptl_absorpt_correction_T_max 1.000
_exptl_absorpt_correction_T_min 0.7366
_exptl_absorpt_correction_type abscor
_exptl_crystal_colour blue
_exptl_crystal_density_diffrn 1.215
_exptl_crystal_density_method 'not measured'
_exptl_crystal_description block
_exptl_crystal_F_000 2556
_exptl_crystal_size_max 0.38
_exptl_crystal_size_mid 0.36
_exptl_crystal_size_min 0.30
_refine_diff_density_max 3.666
_refine_diff_density_min -1.232
_refine_diff_density_rms 0.118
_refine_ls_extinction_coef 0.00003(10)
_refine_ls_extinction_expression Fc^*^=kFc[1+0.001xFc^2^\l^3^/sin(2\q)]^-1/4^
_refine_ls_extinction_method SHELXL
_refine_ls_goodness_of_fit_ref 1.035
_refine_ls_hydrogen_treatment riding
_refine_ls_matrix_type full
_refine_ls_number_parameters 364
_refine_ls_number_reflns 4995
_refine_ls_number_restraints 12
_refine_ls_restrained_S_all 1.034
_refine_ls_R_factor_all 0.0806
_refine_ls_R_factor_gt 0.0799
_refine_ls_shift/su_max 0.043
_refine_ls_shift/su_mean 0.005
_refine_ls_structure_factor_coef Fsqd
_refine_ls_weighting_details 'calc w=1/[\s^2^(Fo^2^)+(0.1240P)^2^+58.9855P] where P=(Fo^2^+2Fc^2^)/3'
_refine_ls_weighting_scheme calc
_refine_ls_wR_factor_gt 0.2219
_refine_ls_wR_factor_ref 0.2226
_reflns_number_gt 4995
_reflns_number_total 5024
_reflns_threshold_expression >2sigma(I)
_cod_data_source_file om990453g.cif
_cod_data_source_block compound_7
_cod_original_sg_symbol_H-M C2/c
_cod_database_code 4077814

loop_
_symmetry_equiv_pos_as_xyz
'x, y, z'
'-x, y, -z+1/2'
'x+1/2, y+1/2, z'
'-x+1/2, y+1/2, -z+1/2'
'-x, -y, -z'
'x, -y, z-1/2'
'-x+1/2, -y+1/2, -z'
'x+1/2, -y+1/2, z-1/2'

loop_
_atom_site_label
_atom_site_type_symbol
_atom_site_fract_x
_atom_site_fract_y
_atom_site_fract_z
_atom_site_U_iso_or_equiv
_atom_site_adp_type
_atom_site_occupancy
_atom_site_symmetry_multiplicity
_atom_site_calc_flag
_atom_site_refinement_flags
Nd1 Nd 0.0000 0.92989(2) 0.2500 0.05696(8) Uani 1 2 d S
Si1 Si 0.03019(4) 0.81778(10) 0.09114(5) 0.0744(3) Uani 1 1 d .
Na Na 0.2500 0.2500 0.5000 0.1099(10) Uani 1 2 d S
C1 C 0.06838(12) 0.7900(3) 0.24884(17) 0.0687(11) Uani 1 1 d .
C2 C 0.07374(13) 0.7499(4) 0.17203(18) 0.0717(12) Uani 1 1 d .
C3 C -0.00824(18) 0.6933(4) 0.0435(2) 0.1009(18) Uani 1 1 d .
H3A H -0.0249 0.6610 0.0709 0.151 Uiso 1 1 calc R
H3B H 0.0096 0.6298 0.0333 0.151 Uiso 1 1 calc R
H3C H -0.0292 0.7250 0.0017 0.151 Uiso 1 1 calc R
C4 C 0.06248(15) 0.8836(5) 0.0382(2) 0.0913(15) Uani 1 1 d .
H4A H 0.0823 0.9467 0.0634 0.137 Uiso 1 1 calc R
H4B H 0.0414 0.9168 -0.0031 0.137 Uiso 1 1 calc R
H4C H 0.0802 0.8209 0.0271 0.137 Uiso 1 1 calc R
C11 C -0.00473(13) 0.9351(3) 0.11825(17) 0.0644(12) Uani 1 1 d .
C12 C -0.04947(14) 0.9198(3) 0.11359(18) 0.0724(13) Uani 1 1 d .
H12 H -0.0670 0.8505 0.0978 0.087 Uiso 1 1 calc R
C13 C -0.06446(12) 1.0280(4) 0.13715(19) 0.0724(12) Uani 1 1 d .
H13 H -0.0922 1.0387 0.1440 0.087 Uiso 1 1 calc R
C14 C -0.02847(17) 1.2404(4) 0.1653(2) 0.0930(16) Uani 1 1 d .
H14 H -0.0528 1.2764 0.1745 0.112 Uiso 1 1 calc R
C15 C 0.00850(18) 1.3050(4) 0.1680(2) 0.1030(18) Uani 1 1 d .
H15 H 0.0087 1.3882 0.1761 0.124 Uiso 1 1 calc R
C16 C 0.04696(18) 1.2518(4) 0.1589(3) 0.1063(19) Uani 1 1 d .
H16 H 0.0724 1.2994 0.1631 0.128 Uiso 1 1 calc R
C17 C 0.04744(15) 1.1319(4) 0.1442(2) 0.0854(14) Uani 1 1 d .
H17 H 0.0730 1.0968 0.1383 0.103 Uiso 1 1 calc R
C18 C -0.02940(14) 1.1170(4) 0.14834(19) 0.0778(13) Uani 1 1 d .
C19 C 0.00822(14) 1.0607(3) 0.13781(18) 0.0696(13) Uani 1 1 d .
O1 O 0.28487(11) 0.4430(3) 0.4810(2) 0.1297(16) Uani 1 1 d D
C21 C 0.2680(2) 0.5575(6) 0.4799(4) 0.231(5) Uani 1 1 d D
H21A H 0.2747 0.5872 0.5261 0.277 Uiso 1 1 calc R
H21B H 0.2351 0.5571 0.4577 0.277 Uiso 1 1 calc R
C22 C 0.2889(2) 0.6354(6) 0.4431(4) 0.262(4) Uani 1 1 d D
H22A H 0.2669 0.6572 0.3992 0.314 Uiso 1 1 calc R
H22B H 0.2999 0.7095 0.4687 0.314 Uiso 1 1 calc R
C23 C 0.3230(3) 0.5744(7) 0.4349(5) 0.290(5) Uani 1 1 d D
H23A H 0.3513 0.6196 0.4534 0.348 Uiso 1 1 calc R
H23B H 0.3175 0.5587 0.3870 0.348 Uiso 1 1 calc R
C24 C 0.3253(2) 0.4617(6) 0.4718(4) 0.199(4) Uani 1 1 d D
H24A H 0.3319 0.3948 0.4462 0.238 Uiso 1 1 calc R
H24B H 0.3495 0.4661 0.5156 0.238 Uiso 1 1 calc R
O2 O 0.21735(13) 0.2203(3) 0.37624(19) 0.1345(17) Uani 1 1 d D
C31 C 0.1865(2) 0.1418(8) 0.3381(3) 0.248(4) Uani 1 1 d D
H31A H 0.1562 0.1652 0.3367 0.297 Uiso 1 1 calc R
H31B H 0.1929 0.0607 0.3573 0.297 Uiso 1 1 calc R
C32 C 0.1892(4) 0.1436(9) 0.2720(3) 0.356(9) Uani 1 1 d D
H32A H 0.2086 0.0784 0.2665 0.427 Uiso 1 1 calc R
H32B H 0.1592 0.1341 0.2380 0.427 Uiso 1 1 calc R
C33 C 0.2062(4) 0.2478(7) 0.2660(3) 0.263(7) Uani 1 1 d D
H33A H 0.1833 0.2985 0.2342 0.315 Uiso 1 1 calc R
H33B H 0.2315 0.2379 0.2492 0.315 Uiso 1 1 calc R
C34 C 0.2213(4) 0.3019(7) 0.3311(3) 0.271(7) Uani 1 1 d D
H34A H 0.2529 0.3271 0.3428 0.325 Uiso 1 1 calc R
H34B H 0.2031 0.3732 0.3315 0.325 Uiso 1 1 calc R
O3 O 0.18406(12) 0.3691(4) 0.50134(18) 0.1293(15) Uani 1 1 d D
C41 C 0.1805(2) 0.4538(6) 0.5472(4) 0.201(5) Uani 1 1 d D
H41A H 0.2081 0.5023 0.5628 0.241 Uiso 1 1 calc R
H41B H 0.1769 0.4133 0.5865 0.241 Uiso 1 1 calc R
C42 C 0.1410(2) 0.5329(6) 0.5153(5) 0.183(4) Uani 1 1 d D
H42A H 0.1292 0.5677 0.5487 0.220 Uiso 1 1 calc R
H42B H 0.1484 0.5977 0.4890 0.220 Uiso 1 1 calc R
C43 C 0.1097(2) 0.4459(6) 0.4717(4) 0.156(3) Uani 1 1 d D
H43A H 0.0921 0.4043 0.4956 0.187 Uiso 1 1 calc R
H43B H 0.0891 0.4840 0.4309 0.187 Uiso 1 1 calc R
C44 C 0.14132(19) 0.3645(6) 0.4562(3) 0.150(3) Uani 1 1 d D
H44A H 0.1301 0.2819 0.4545 0.180 Uiso 1 1 calc R
H44B H 0.1422 0.3843 0.4113 0.180 Uiso 1 1 calc R
B3 B 0.11251(15) 0.8465(5) 0.2245(2) 0.0819(16) Uani 1 1 d .
H3 H 0.1153 0.9433 0.2131 0.098 Uiso 1 1 calc R
B4 B 0.12894(17) 0.7297(5) 0.1780(3) 0.0898(17) Uani 1 1 d .
H4 H 0.1426 0.7513 0.1371 0.108 Uiso 1 1 calc R
B5 B 0.09241(17) 0.6047(5) 0.1723(3) 0.0855(17) Uani 1 1 d .
H5 H 0.0826 0.5442 0.1276 0.103 Uiso 1 1 calc R
B6 B 0.05335(16) 0.6460(4) 0.2155(2) 0.0758(15) Uani 1 1 d .
H6 H 0.0179 0.6136 0.1980 0.091 Uiso 1 1 calc R
B7 B 0.14847(18) 0.6017(5) 0.2342(3) 0.0937(19) Uani 1 1 d .
H7 H 0.1749 0.5392 0.2297 0.112 Uiso 1 1 calc R
B8 B 0.16171(18) 0.7517(6) 0.2667(3) 0.0953(19) Uani 1 1 d .
H8 H 0.1969 0.7860 0.2835 0.114 Uiso 1 1 calc R
B9 B 0.12170(14) 0.7946(5) 0.3086(3) 0.0814(16) Uani 1 1 d .
H9 H 0.1310 0.8576 0.3521 0.098 Uiso 1 1 calc R
B10 B 0.08523(15) 0.6675(4) 0.3020(2) 0.0759(15) Uani 1 1 d .
H10 H 0.0706 0.6470 0.3421 0.091 Uiso 1 1 calc R
B11 B 0.1008(2) 0.5487(5) 0.2585(3) 0.0900(18) Uani 1 1 d .
H11 H 0.0964 0.4527 0.2699 0.108 Uiso 1 1 calc R
B12 B 0.14389(16) 0.6417(5) 0.3148(3) 0.0876(17) Uani 1 1 d .
H12A H 0.1678 0.6054 0.3627 0.105 Uiso 1 1 calc R

loop_
_atom_site_aniso_label
_atom_site_aniso_U_11
_atom_site_aniso_U_22
_atom_site_aniso_U_33
_atom_site_aniso_U_23
_atom_site_aniso_U_13
_atom_site_aniso_U_12
Nd1 0.05619(13) 0.06006(15) 0.04873(12) 0.000 0.00995(10) 0.000
Si1 0.0826(6) 0.0775(6) 0.0607(5) 0.0012(5) 0.0207(4) 0.0042(5)
Na 0.1030(16) 0.1189(19) 0.1029(16) 0.0058(15) 0.0284(13) 0.0026(15)
C1 0.0671(19) 0.075(2) 0.0560(17) -0.0053(17) 0.0105(14) -0.0012(18)
C2 0.0758(19) 0.072(2) 0.0708(18) 0.0013(17) 0.0288(15) -0.0030(17)
C3 0.125(3) 0.089(3) 0.075(2) -0.013(2) 0.016(2) -0.002(3)
C4 0.099(3) 0.105(3) 0.072(2) 0.014(2) 0.0310(18) 0.015(3)
C11 0.065(2) 0.069(2) 0.0457(16) 0.0020(14) 0.0014(15) 0.0009(16)
C12 0.064(2) 0.084(2) 0.0507(18) 0.0072(16) -0.0056(16) 0.0031(18)
C13 0.0547(17) 0.092(2) 0.0687(19) 0.008(2) 0.0190(14) 0.0061(19)
C14 0.107(3) 0.071(2) 0.090(3) 0.004(2) 0.019(2) 0.011(2)
C15 0.144(4) 0.064(2) 0.099(3) 0.008(2) 0.037(3) 0.015(3)
C16 0.108(3) 0.092(3) 0.107(3) 0.009(3) 0.020(3) -0.026(3)
C17 0.084(2) 0.081(2) 0.080(2) 0.006(2) 0.0129(19) -0.011(2)
C18 0.079(2) 0.079(2) 0.0629(19) 0.0096(19) 0.0084(17) 0.006(2)
C19 0.082(2) 0.066(2) 0.0532(18) 0.0089(15) 0.0124(16) 0.0056(17)
O1 0.095(2) 0.131(3) 0.167(3) 0.038(2) 0.049(2) 0.0066(19)
C21 0.150(5) 0.225(10) 0.359(11) 0.043(8) 0.141(5) 0.038(5)
C22 0.205(5) 0.189(6) 0.457(9) 0.174(6) 0.200(5) 0.077(5)
C23 0.171(7) 0.328(10) 0.401(10) 0.230(7) 0.136(6) 0.071(7)
C24 0.165(7) 0.169(6) 0.264(9) 0.083(6) 0.076(6) 0.024(6)
O2 0.129(3) 0.148(3) 0.112(2) 0.004(2) 0.022(2) -0.007(3)
C31 0.219(6) 0.365(10) 0.162(6) -0.024(7) 0.067(5) -0.167(6)
C32 0.60(2) 0.293(10) 0.122(6) -0.064(7) 0.049(9) -0.209(12)
C33 0.452(17) 0.151(6) 0.122(6) -0.013(5) 0.014(8) -0.070(9)
C34 0.475(18) 0.218(10) 0.100(4) 0.019(5) 0.070(7) -0.020(11)
O3 0.099(2) 0.144(3) 0.133(3) -0.002(3) 0.0240(19) 0.015(2)
C41 0.155(6) 0.214(8) 0.231(9) 0.012(7) 0.060(6) -0.046(6)
C42 0.190(6) 0.132(5) 0.258(8) -0.018(6) 0.116(5) -0.008(5)
C43 0.146(5) 0.138(5) 0.183(6) 0.004(4) 0.056(5) 0.022(4)
C44 0.150(5) 0.140(5) 0.152(5) 0.000(5) 0.041(4) -0.006(5)
B3 0.063(2) 0.089(3) 0.087(3) 0.008(2) 0.017(2) 0.005(2)
B4 0.078(3) 0.100(3) 0.090(3) 0.020(3) 0.026(2) 0.014(3)
B5 0.079(3) 0.084(3) 0.095(3) 0.006(3) 0.031(2) 0.007(2)
B6 0.076(2) 0.074(3) 0.074(2) 0.005(2) 0.0212(19) 0.000(2)
B7 0.077(3) 0.095(3) 0.108(3) 0.014(3) 0.030(2) 0.018(3)
B8 0.075(3) 0.109(4) 0.096(3) 0.017(3) 0.021(2) 0.005(3)
B9 0.053(2) 0.093(3) 0.087(3) 0.000(3) 0.008(2) 0.008(2)
B10 0.070(2) 0.078(3) 0.074(2) 0.017(2) 0.0169(19) 0.015(2)
B11 0.092(3) 0.083(3) 0.092(3) 0.014(3) 0.027(2) 0.000(3)
B12 0.064(2) 0.092(3) 0.096(3) 0.017(3) 0.013(2) 0.013(2)

loop_
_atom_type_symbol
_atom_type_description
_atom_type_scat_dispersion_real
_atom_type_scat_dispersion_imag
_atom_type_scat_source
C C 0.0033 0.0016 'International Tables Vol C Tables 4.2.6.8 and 6.1.1.4'
H H 0.0000 0.0000 'International Tables Vol C Tables 4.2.6.8 and 6.1.1.4'
B B 0.0013 0.0007 'International Tables Vol C Tables 4.2.6.8 and 6.1.1.4'
O O 0.0106 0.0060 'International Tables Vol C Tables 4.2.6.8 and 6.1.1.4'
Si Si 0.0817 0.0704 'International Tables Vol C Tables 4.2.6.8 and 6.1.1.4'
Na Na 0.0362 0.0249 'International Tables Vol C Tables 4.2.6.8 and 6.1.1.4'
Nd Nd -0.1943 3.0179 'International Tables Vol C Tables 4.2.6.8 and 6.1.1.4'

loop_
_geom_angle_atom_site_label_1
_geom_angle_atom_site_label_2
_geom_angle_atom_site_label_3
_geom_angle
_geom_angle_site_symmetry_1
_geom_angle_site_symmetry_3
C1 Nd1 C1 108.57(17) 2 .
C1 Nd1 C11 76.69(11) 2 2
C1 Nd1 C11 104.77(11) . 2
C1 Nd1 C11 104.77(11) 2 .
C1 Nd1 C11 76.69(11) . .
C11 Nd1 C11 177.57(14) 2 .
C1 Nd1 C12 98.08(11) 2 2
C1 Nd1 C12 79.16(12) . 2
C11 Nd1 C12 29.28(13) 2 2
C11 Nd1 C12 150.92(13) . 2
C1 Nd1 C12 79.16(12) 2 .
C1 Nd1 C12 98.08(11) . .
C11 Nd1 C12 150.92(13) 2 .
C11 Nd1 C12 29.28(13) . .
C12 Nd1 C12 175.33(16) 2 .
C1 Nd1 C13 125.58(12) 2 2
C1 Nd1 C13 82.92(11) . 2
C11 Nd1 C13 49.30(12) 2 2
C11 Nd1 C13 129.45(12) . 2
C12 Nd1 C13 30.11(12) 2 2
C12 Nd1 C13 153.77(13) . 2
C1 Nd1 C13 82.92(11) 2 .
C1 Nd1 C13 125.58(12) . .
C11 Nd1 C13 129.45(12) 2 .
C11 Nd1 C13 49.30(12) . .
C12 Nd1 C13 153.77(12) 2 .
C12 Nd1 C13 30.11(12) . .
C13 Nd1 C13 133.74(18) 2 .
C1 Nd1 C19 89.44(12) 2 2
C1 Nd1 C19 127.12(10) . 2
C11 Nd1 C19 30.47(10) 2 2
C11 Nd1 C19 147.17(10) . 2
C12 Nd1 C19 48.70(11) 2 2
C12 Nd1 C19 134.54(12) . 2
C13 Nd1 C19 48.47(12) 2 2
C13 Nd1 C19 105.28(12) . 2
C1 Nd1 C19 127.12(10) 2 .
C1 Nd1 C19 89.44(12) . .
C11 Nd1 C19 147.17(10) 2 .
C11 Nd1 C19 30.47(10) . .
C12 Nd1 C19 134.54(12) 2 .
C12 Nd1 C19 48.70(11) . .
C13 Nd1 C19 105.28(12) 2 .
C13 Nd1 C19 48.47(12) . .
C19 Nd1 C19 118.87(15) 2 .
C1 Nd1 C18 117.98(13) 2 2
C1 Nd1 C18 111.54(11) . 2
C11 Nd1 C18 48.75(11) 2 2
C11 Nd1 C18 128.98(11) . 2
C12 Nd1 C18 48.44(11) 2 2
C12 Nd1 C18 136.20(11) . 2
C13 Nd1 C18 29.31(12) 2 2
C13 Nd1 C18 108.00(12) . 2
C19 Nd1 C18 28.57(13) 2 2
C19 Nd1 C18 98.61(11) . 2
C1 Nd1 C18 111.54(11) 2 .
C1 Nd1 C18 117.98(13) . .
C11 Nd1 C18 128.98(11) 2 .
C11 Nd1 C18 48.75(11) . .
C12 Nd1 C18 136.20(11) 2 .
C12 Nd1 C18 48.44(11) . .
C13 Nd1 C18 108.00(12) 2 .
C13 Nd1 C18 29.31(12) . .
C19 Nd1 C18 98.61(11) 2 .
C19 Nd1 C18 28.57(13) . .
C18 Nd1 C18 88.48(16) 2 .
C3 Si1 C4 110.2(2) . .
C3 Si1 C11 109.1(2) . .
C4 Si1 C11 113.0(2) . .
C3 Si1 C2 108.52(18) . .
C4 Si1 C2 107.80(18) . .
C11 Si1 C2 108.07(16) . .
O3 Na O3 180.00(17) 7_556 .
O3 Na O2 91.78(13) 7_556 7_556
O3 Na O2 88.22(13) . 7_556
O3 Na O2 88.22(13) 7_556 .
O3 Na O2 91.78(13) . .
O2 Na O2 180.0 7_556 .
O3 Na O1 92.36(13) 7_556 .
O3 Na O1 87.64(13) . .
O2 Na O1 90.31(14) 7_556 .
O2 Na O1 89.69(14) . .
O3 Na O1 87.64(13) 7_556 7_556
O3 Na O1 92.36(13) . 7_556
O2 Na O1 89.69(14) 7_556 7_556
O2 Na O1 90.31(14) . 7_556
O1 Na O1 180.00(14) . 7_556
B9 C1 B10 62.7(3) . .
B9 C1 C2 108.0(3) . .
B10 C1 C2 107.2(3) . .
B9 C1 B6 112.6(3) . .
B10 C1 B6 61.4(2) . .
C2 C1 B6 59.4(2) . .
B9 C1 B3 61.9(3) . .
B10 C1 B3 111.8(3) . .
C2 C1 B3 59.0(2) . .
B6 C1 B3 110.2(3) . .
B9 C1 Nd1 124.6(3) . .
B10 C1 Nd1 121.8(3) . .
C2 C1 Nd1 119.38(19) . .
B6 C1 Nd1 115.3(2) . .
B3 C1 Nd1 121.2(3) . .
B4 C2 B5 62.6(3) . .
B4 C2 B3 63.4(3) . .
B5 C2 B3 114.6(3) . .
B4 C2 B6 115.0(3) . .
B5 C2 B6 63.8(3) . .
B3 C2 B6 112.8(3) . .
B4 C2 C1 112.3(3) . .
B5 C2 C1 112.2(3) . .
B3 C2 C1 60.9(3) . .
B6 C2 C1 60.5(2) . .
B4 C2 Si1 120.9(3) . .
B5 C2 Si1 120.5(3) . .
B3 C2 Si1 117.3(3) . .
B6 C2 Si1 116.5(2) . .
C1 C2 Si1 117.0(2) . .
C12 C11 C19 108.3(3) . .
C12 C11 Si1 124.5(3) . .
C19 C11 Si1 126.6(3) . .
C12 C11 Nd1 77.0(2) . .
C19 C11 Nd1 79.7(2) . .
Si1 C11 Nd1 116.71(14) . .
C11 C12 C13 108.4(3) . .
C11 C12 Nd1 73.7(2) . .
C13 C12 Nd1 75.17(19) . .
C12 C13 C18 107.9(4) . .
C12 C13 Nd1 74.7(2) . .
C18 C13 Nd1 80.3(2) . .
C15 C14 C18 117.9(5) . .
C14 C15 C16 122.4(4) . .
C17 C16 C15 120.8(5) . .
C16 C17 C19 118.8(5) . .
C14 C18 C19 121.3(4) . .
C14 C18 C13 131.0(4) . .
C19 C18 C13 107.8(4) . .
C14 C18 Nd1 122.2(3) . .
C19 C18 Nd1 74.0(2) . .
C13 C18 Nd1 70.4(2) . .
C18 C19 C17 118.7(4) . .
C18 C19 C11 107.1(4) . .
C17 C19 C11 134.2(4) . .
C18 C19 Nd1 77.4(2) . .
C17 C19 Nd1 121.2(2) . .
C11 C19 Nd1 69.8(2) . .
C24 O1 C21 103.3(5) . .
C24 O1 Na 129.3(4) . .
C21 O1 Na 127.3(4) . .
O1 C21 C22 108.4(6) . .
C23 C22 C21 107.2(6) . .
C22 C23 C24 105.3(7) . .
O1 C24 C23 108.9(6) . .
C34 O2 C31 103.6(5) . .
C34 O2 Na 123.1(4) . .
C31 O2 Na 132.2(4) . .
O2 C31 C32 107.8(7) . .
C33 C32 C31 105.6(7) . .
C32 C33 C34 107.3(7) . .
O2 C34 C33 108.3(7) . .
C44 O3 C41 102.7(5) . .
C44 O3 Na 127.5(4) . .
C41 O3 Na 129.8(3) . .
O3 C41 C42 109.9(6) . .
C43 C42 C41 100.2(5) . .
C44 C43 C42 100.4(5) . .
O3 C44 C43 114.1(5) . .
C2 B3 C1 60.1(2) . .
C2 B3 B9 106.1(4) . .
C1 B3 B9 58.3(2) . .
C2 B3 B4 58.2(3) . .
C1 B3 B4 107.6(4) . .
B9 B3 B4 109.0(4) . .
C2 B3 B8 104.7(4) . .
C1 B3 B8 106.0(4) . .
B9 B3 B8 60.5(3) . .
B4 B3 B8 60.0(3) . .
C2 B4 B5 58.7(3) . .
C2 B4 B3 58.4(3) . .
B5 B4 B3 107.5(4) . .
C2 B4 B7 105.1(4) . .
B5 B4 B7 60.2(3) . .
B3 B4 B7 107.8(4) . .
C2 B4 B8 105.5(4) . .
B5 B4 B8 107.7(4) . .
B3 B4 B8 60.9(3) . .
B7 B4 B8 59.2(3) . .
C2 B5 B4 58.7(3) . .
C2 B5 B7 105.7(4) . .
B4 B5 B7 60.9(3) . .
C2 B5 B6 58.4(3) . .
B4 B5 B6 107.5(4) . .
B7 B5 B6 107.7(4) . .
C2 B5 B11 104.7(4) . .
B4 B5 B11 108.7(4) . .
B7 B5 B11 60.4(3) . .
B6 B5 B11 59.4(3) . .
C2 B6 C1 60.1(2) . .
C2 B6 B10 105.7(3) . .
C1 B6 B10 58.8(2) . .
C2 B6 B11 105.7(4) . .
C1 B6 B11 106.2(3) . .
B10 B6 B11 58.9(3) . .
C2 B6 B5 57.8(3) . .
C1 B6 B5 107.1(3) . .
B10 B6 B5 107.7(3) . .
B11 B6 B5 61.2(3) . .
B8 B7 B12 59.7(3) . .
B8 B7 B5 107.6(4) . .
B12 B7 B5 107.7(4) . .
B8 B7 B4 60.4(3) . .
B12 B7 B4 107.6(4) . .
B5 B7 B4 58.9(3) . .
B8 B7 B11 107.3(4) . .
B12 B7 B11 59.1(3) . .
B5 B7 B11 61.0(3) . .
B4 B7 B11 107.6(4) . .
B12 B8 B7 60.4(3) . .
B12 B8 B4 108.1(4) . .
B7 B8 B4 60.4(3) . .
B12 B8 B9 60.5(3) . .
B7 B8 B9 108.4(4) . .
B4 B8 B9 106.6(4) . .
B12 B8 B3 106.9(4) . .
B7 B8 B3 107.4(3) . .
B4 B8 B3 59.1(3) . .
B9 B8 B3 58.5(3) . .
C1 B9 B3 59.8(3) . .
C1 B9 B10 58.7(2) . .
B3 B9 B10 106.9(3) . .
C1 B9 B12 106.2(3) . .
B3 B9 B12 107.5(4) . .
B10 B9 B12 59.5(3) . .
C1 B9 B8 107.5(3) . .
B3 B9 B8 61.0(3) . .
B10 B9 B8 106.6(4) . .
B12 B9 B8 58.8(3) . .
C1 B10 B11 109.3(4) . .
C1 B10 B6 59.9(2) . .
B11 B10 B6 61.8(3) . .
C1 B10 B9 58.6(2) . .
B11 B10 B9 110.2(4) . .
B6 B10 B9 108.1(3) . .
C1 B10 B12 107.4(4) . .
B11 B10 B12 60.5(3) . .
B6 B10 B12 109.2(4) . .
B9 B10 B12 61.0(3) . .
B10 B11 B12 60.6(3) . .
B10 B11 B6 59.3(3) . .
B12 B11 B6 107.3(4) . .
B10 B11 B7 107.4(4) . .
B12 B11 B7 59.5(3) . .
B6 B11 B7 106.4(4) . .
B10 B11 B5 106.5(4) . .
B12 B11 B5 106.2(4) . .
B6 B11 B5 59.4(3) . .
B7 B11 B5 58.6(3) . .
B8 B12 B11 109.3(4) . .
B8 B12 B10 107.9(4) . .
B11 B12 B10 58.9(3) . .
B8 B12 B7 59.9(3) . .
B11 B12 B7 61.4(3) . .
B10 B12 B7 107.6(3) . .
B8 B12 B9 60.7(3) . .
B11 B12 B9 107.6(3) . .
B10 B12 B9 59.4(3) . .
B7 B12 B9 108.2(4) . .

loop_
_geom_bond_atom_site_label_1
_geom_bond_atom_site_label_2
_geom_bond_distance
_geom_bond_site_symmetry_2
Nd1 C1 2.635(4) 2
Nd1 C1 2.635(4) .
Nd1 C11 2.699(4) 2
Nd1 C11 2.699(4) .
Nd1 C12 2.740(3) 2
Nd1 C12 2.740(3) .
Nd1 C13 2.745(3) 2
Nd1 C13 2.745(3) .
Nd1 C19 2.828(4) 2
Nd1 C19 2.828(4) .
Nd1 C18 2.872(4) 2
Nd1 C18 2.872(4) .
Si1 C3 1.869(5) .
Si1 C4 1.871(5) .
Si1 C11 1.893(4) .
Si1 C2 1.922(3) .
Na O3 2.445(4) 7_556
Na O3 2.445(4) .
Na O2 2.453(4) 7_556
Na O2 2.453(4) .
Na O1 2.476(4) .
Na O1 2.476(4) 7_556
C1 B9 1.708(5) .
C1 B10 1.709(6) .
C1 C2 1.721(6) .
C1 B6 1.728(6) .
C1 B3 1.733(7) .
C2 B4 1.697(7) .
C2 B5 1.699(7) .
C2 B3 1.701(6) .
C2 B6 1.708(7) .
C11 C12 1.375(6) .
C11 C19 1.458(5) .
C12 C13 1.425(6) .
C13 C18 1.426(6) .
C14 C15 1.339(7) .
C14 C18 1.400(6) .
C15 C16 1.402(8) .
C16 C17 1.356(7) .
C17 C19 1.419(6) .
C18 C19 1.407(6) .
O1 C24 1.353(8) .
O1 C21 1.363(7) .
C21 C22 1.443(10) .
C22 C23 1.317(12) .
C23 C24 1.447(10) .
O2 C34 1.335(8) .
O2 C31 1.336(8) .
C31 C32 1.406(10) .
C32 C33 1.287(14) .
C33 C34 1.408(8) .
O3 C44 1.348(6) .
O3 C41 1.365(8) .
C41 C42 1.470(9) .
C42 C43 1.448(9) .
C43 C44 1.448(9) .
B3 B9 1.770(7) .
B3 B4 1.785(8) .
B3 B8 1.817(7) .
B4 B5 1.763(8) .
B4 B7 1.801(8) .
B4 B8 1.801(7) .
B5 B7 1.788(7) .
B5 B6 1.800(8) .
B5 B11 1.832(8) .
B6 B10 1.754(6) .
B6 B11 1.799(7) .
B7 B8 1.778(8) .
B7 B12 1.786(9) .
B7 B11 1.820(9) .
B8 B12 1.774(9) .
B8 B9 1.809(8) .
B9 B10 1.777(7) .
B9 B12 1.806(7) .
B10 B11 1.748(8) .
B10 B12 1.779(7) .
B11 B12 1.778(7) .
